data_7125024
loop_
_publ_author_name
'Langley, Stuart K.'
'Wielechowski, Daniel P.'
'Moubaraki, Boujemaa'
'Murray, Keith S.'

_publ_section_title
;
 Enhancing the magnetic blocking temperature and magnetic coercivity of
 {CrLn} single-molecule magnets via bridging ligand modification.
;
_journal_issue 73
_journal_name_full 'Chemical communications (Cambridge, England)'
_journal_page_first 10976
_journal_page_last 10979
_journal_paper_doi 10.1039/c6cc06152d
_journal_volume 52
_journal_year 2016
_chemical_formula_sum 'C40 H38.4 Cl4 Cr2 F8 N4 O21.2 Tb2'
_chemical_formula_weight 1629.98
_chemical_name_common '[CrIII2TbIII2(OMe)2-x(OH)x(2-Cl-4,5-F-benz)4(mdea)2(NO3)2]?xMeOH'
_space_group_IT_number 2
_space_group_name_Hall '-P 1'
_space_group_name_H-M_alt 'P -1'
_symmetry_cell_setting triclinic
_symmetry_space_group_name_H-M 'P -1'
_atom_sites_solution_hydrogens geom
_atom_sites_solution_primary direct
_atom_sites_solution_secondary difmap
_audit_creation_method SHELXL-97
_audit_update_record
;
2016-07-23 deposited with the CCDC.
2016-08-10 downloaded from the CCDC.
;
_cell_angle_alpha 67.617(5)
_cell_angle_beta 78.339(5)
_cell_angle_gamma 87.410(5)
_cell_formula_units_Z 1
_cell_length_a 9.6481(6)
_cell_length_b 11.3861(7)
_cell_length_c 13.3598(8)
_cell_measurement_reflns_used 9851
_cell_measurement_temperature 123(2)
_cell_measurement_theta_max 27.43
_cell_measurement_theta_min 2.05
_cell_volume 1328.23(15)
_computing_cell_refinement 'Bruker Apex2 V2.0'
_computing_data_collection 'Bruker Apex2 V2.0'
_computing_data_reduction 'Bruker Apex2 V2.0'
_computing_molecular_graphics X-Seed
_computing_publication_material CIFTAB
_computing_structure_refinement 'SHELXL-97 (Sheldrick, 1997)'
_computing_structure_solution 'SHELXS-97 (Sheldrick, 1990)'
_diffrn_ambient_temperature 123(2)
_diffrn_measured_fraction_theta_full 1.000
_diffrn_measured_fraction_theta_max 1.000
_diffrn_measurement_device_type 'APEX X8'
_diffrn_measurement_method 'scans in phi and omega'
_diffrn_radiation_monochromator graphite
_diffrn_radiation_source 'fine-focus sealed tube'
_diffrn_radiation_type MoK\a
_diffrn_radiation_wavelength 0.71073
_diffrn_reflns_av_R_equivalents 0.0427
_diffrn_reflns_av_sigmaI/netI 0.0482
_diffrn_reflns_limit_h_max 12
_diffrn_reflns_limit_h_min -12
_diffrn_reflns_limit_k_max 14
_diffrn_reflns_limit_k_min -14
_diffrn_reflns_limit_l_max 17
_diffrn_reflns_limit_l_min -17
_diffrn_reflns_number 18565
_diffrn_reflns_theta_full 27.50
_diffrn_reflns_theta_max 27.50
_diffrn_reflns_theta_min 1.94
_exptl_absorpt_coefficient_mu 3.338
_exptl_absorpt_correction_T_max 0.716
_exptl_absorpt_correction_T_min 0.313
_exptl_absorpt_correction_type multi-scan
_exptl_absorpt_process_details SADABS
_exptl_crystal_colour purple
_exptl_crystal_density_diffrn 2.036
_exptl_crystal_density_method 'not measured'
_exptl_crystal_description plate
_exptl_crystal_F_000 793
_exptl_crystal_preparation ', Magnetic properties'
_exptl_crystal_recrystallization_method 'Vapour deposition'
_exptl_crystal_size_max 0.4
_exptl_crystal_size_mid 0.3
_exptl_crystal_size_min 0.1
_refine_diff_density_max 0.991
_refine_diff_density_min -0.899
_refine_diff_density_rms 0.142
_refine_ls_extinction_method none
_refine_ls_goodness_of_fit_ref 1.091
_refine_ls_hydrogen_treatment mixed
_refine_ls_matrix_type full
_refine_ls_number_parameters 384
_refine_ls_number_reflns 6101
_refine_ls_number_restraints 0
_refine_ls_restrained_S_all 1.091
_refine_ls_R_factor_all 0.0379
_refine_ls_R_factor_gt 0.0284
_refine_ls_shift/su_max 0.002
_refine_ls_shift/su_mean 0.000
_refine_ls_structure_factor_coef Fsqd
_refine_ls_weighting_details 'calc w=1/[\s^2^(Fo^2^)+(0.0239P)^2^+0.2590P] where P=(Fo^2^+2Fc^2^)/3'
_refine_ls_weighting_scheme calc
_refine_ls_wR_factor_gt 0.0583
_refine_ls_wR_factor_ref 0.0645
_reflns_number_gt 5374
_reflns_number_total 6101
_reflns_threshold_expression >2sigma(I)
_cod_data_source_file c6cc06152d2.cif
_cod_data_source_block sl243
_cod_original_cell_volume 1328.23(14)
_cod_original_sg_symbol_H-M P-1
_cod_original_formula_sum 'C40 H38.40 Cl4 Cr2 F8 N4 O21.20 Tb2'
_cod_database_code 7125024

loop_
_symmetry_equiv_pos_as_xyz
'x, y, z'
'-x, -y, -z'

loop_
_atom_site_label
_atom_site_type_symbol
_atom_site_fract_x
_atom_site_fract_y
_atom_site_fract_z
_atom_site_U_iso_or_equiv
_atom_site_adp_type
_atom_site_occupancy
_atom_site_symmetry_multiplicity
_atom_site_calc_flag
_atom_site_refinement_flags
_atom_site_disorder_assembly
_atom_site_disorder_group
Tb1 Tb 0.614621(16) 0.607271(14) 0.549211(12) 0.01449(6) Uani 1 1 d . . .
Cr2 Cr 0.56964(5) 0.29524(5) 0.64789(4) 0.01367(11) Uani 1 1 d . . .
Cl1 Cl 0.11518(9) 0.00579(8) 0.61122(7) 0.02604(19) Uani 1 1 d . . .
Cl2 Cl 0.35197(10) 0.23762(10) 1.01338(8) 0.0346(2) Uani 1 1 d . . .
F1 F -0.0313(2) -0.2675(2) 1.0131(2) 0.0467(7) Uani 1 1 d . . .
F2 F 0.1295(3) -0.1323(3) 1.07562(19) 0.0587(8) Uani 1 1 d . A .
F3 F 0.6753(2) 0.3119(2) 1.23745(17) 0.0358(5) Uani 1 1 d . . .
F4 F 0.8473(2) 0.4727(2) 1.0571(2) 0.0437(6) Uani 1 1 d . A .
O1 O 0.4397(2) 0.43568(19) 0.60521(18) 0.0154(5) Uani 1 1 d . . .
O1S O 0.2197(4) 0.4040(5) 0.7707(4) 0.0330(14) Uani 0.599(6) 1 d P A 2
H1S H 0.2157 0.3906 0.8375 0.040 Uiso 0.599(6) 1 calc PR A 2
O2 O 0.2592(2) 0.2307(2) 0.61395(18) 0.0190(5) Uani 1 1 d . . .
O3 O 0.4145(2) 0.1649(2) 0.72792(18) 0.0188(5) Uani 1 1 d . . .
O4 O 0.5656(2) 0.2700(2) 0.51196(18) 0.0173(5) Uani 1 1 d . . .
O5 O 0.7257(2) 0.42175(19) 0.57702(18) 0.0148(5) Uani 1 1 d . . .
O6 O 0.5719(2) 0.3045(2) 0.79358(18) 0.0171(5) Uani 1 1 d . . .
O7 O 0.5762(2) 0.5164(2) 0.74651(18) 0.0181(5) Uani 1 1 d . . .
O8 O 0.8286(2) 0.6549(2) 0.6024(2) 0.0229(5) Uani 1 1 d . . .
O9 O 0.6521(2) 0.7784(2) 0.61202(19) 0.0214(5) Uani 1 1 d . . .
O10 O 0.8361(3) 0.7958(3) 0.6760(3) 0.0450(8) Uani 1 1 d . . .
N1 N 0.7301(3) 0.1658(2) 0.6629(2) 0.0182(6) Uani 1 1 d . . .
N2 N 0.7737(3) 0.7445(3) 0.6321(2) 0.0251(7) Uani 1 1 d . A .
C1 C 0.3125(9) 0.4453(7) 0.6832(7) 0.018(2) Uani 0.401(6) 1 d P A 1
H1A H 0.2283 0.4221 0.6633 0.028 Uiso 0.401(6) 1 calc PR A 1
H1B H 0.3056 0.5328 0.6800 0.028 Uiso 0.401(6) 1 calc PR A 1
H1C H 0.3187 0.3875 0.7583 0.028 Uiso 0.401(6) 1 calc PR A 1
C1S C 0.0986(8) 0.4703(8) 0.7364(6) 0.050(2) Uani 0.599(6) 1 d P A 2
H1S1 H 0.0138 0.4148 0.7744 0.075 Uiso 0.599(6) 1 calc PR A 2
H1S2 H 0.1090 0.4955 0.6564 0.075 Uiso 0.599(6) 1 calc PR A 2
H1S3 H 0.0894 0.5462 0.7547 0.075 Uiso 0.599(6) 1 calc PR A 2
C2 C 0.2993(4) 0.1559(3) 0.6988(3) 0.0192(7) Uani 1 1 d . A .
C3 C 0.2063(4) 0.0429(3) 0.7780(3) 0.0202(7) Uani 1 1 d . . .
C4 C 0.1211(3) -0.0283(3) 0.7479(3) 0.0196(7) Uani 1 1 d . A .
C5 C 0.0412(4) -0.1344(3) 0.8266(3) 0.0244(8) Uani 1 1 d . . .
H5 H -0.0148 -0.1835 0.8048 0.029 Uiso 1 1 calc R A .
C6 C 0.0451(4) -0.1661(3) 0.9348(3) 0.0301(9) Uani 1 1 d . A .
C7 C 0.1294(4) -0.0971(4) 0.9668(3) 0.0362(10) Uani 1 1 d . . .
C8 C 0.2100(4) 0.0049(4) 0.8900(3) 0.0305(9) Uani 1 1 d . A .
H8 H 0.2691 0.0504 0.9127 0.037 Uiso 1 1 calc R . .
C9 C 0.6175(4) 0.1486(3) 0.5192(3) 0.0232(8) Uani 1 1 d . A .
H9A H 0.6357 0.1433 0.4454 0.028 Uiso 1 1 calc R . .
H9B H 0.5467 0.0810 0.5697 0.028 Uiso 1 1 calc R . .
C10 C 0.7539(4) 0.1313(4) 0.5627(3) 0.0283(8) Uani 1 1 d . A .
H10A H 0.7825 0.0420 0.5826 0.034 Uiso 1 1 calc R . .
H10B H 0.8307 0.1866 0.5050 0.034 Uiso 1 1 calc R . .
C11 C 0.8556(4) 0.2388(3) 0.6635(3) 0.0241(8) Uani 1 1 d . A .
H11A H 0.8468 0.2440 0.7368 0.029 Uiso 1 1 calc R . .
H11B H 0.9436 0.1946 0.6491 0.029 Uiso 1 1 calc R . .
C12 C 0.8624(4) 0.3700(3) 0.5760(3) 0.0276(8) Uani 1 1 d . A .
H12A H 0.9269 0.4254 0.5892 0.033 Uiso 1 1 calc R . .
H12B H 0.9009 0.3667 0.5027 0.033 Uiso 1 1 calc R . .
C13 C 0.7007(4) 0.0503(3) 0.7650(3) 0.0249(8) Uani 1 1 d . A .
H13A H 0.6196 0.0023 0.7639 0.037 Uiso 1 1 calc R . .
H13B H 0.6791 0.0746 0.8293 0.037 Uiso 1 1 calc R . .
H13C H 0.7840 -0.0026 0.7695 0.037 Uiso 1 1 calc R . .
C14 C 0.5789(3) 0.4041(3) 0.8132(3) 0.0179(7) Uani 1 1 d . A .
C15 C 0.5956(4) 0.3829(3) 0.9290(3) 0.0184(7) Uani 1 1 d . . .
C16 C 0.5056(4) 0.3025(3) 1.0238(3) 0.0203(7) Uani 1 1 d . A .
C17 C 0.5296(4) 0.2787(3) 1.1285(3) 0.0241(8) Uani 1 1 d . . .
H17 H 0.4666 0.2245 1.1924 0.029 Uiso 1 1 calc R A .
C18 C 0.6467(4) 0.3353(3) 1.1373(3) 0.0260(8) Uani 1 1 d . A .
C19 C 0.7346(4) 0.4172(3) 1.0447(3) 0.0262(8) Uani 1 1 d . . .
C20 C 0.7103(4) 0.4429(3) 0.9408(3) 0.0229(8) Uani 1 1 d . A .
H20 H 0.7710 0.5010 0.8776 0.028 Uiso 1 1 calc R . .

loop_
_atom_site_aniso_label
_atom_site_aniso_U_11
_atom_site_aniso_U_22
_atom_site_aniso_U_33
_atom_site_aniso_U_23
_atom_site_aniso_U_13
_atom_site_aniso_U_12
Tb1 0.02073(9) 0.01319(9) 0.01000(9) -0.00348(6) -0.00549(6) -0.00140(6)
Cr2 0.0191(3) 0.0126(3) 0.0095(3) -0.0036(2) -0.0043(2) -0.0013(2)
Cl1 0.0317(5) 0.0302(5) 0.0211(5) -0.0143(4) -0.0060(4) -0.0033(4)
Cl2 0.0331(5) 0.0472(6) 0.0196(5) -0.0077(4) -0.0022(4) -0.0183(4)
F1 0.0398(14) 0.0416(14) 0.0362(15) 0.0138(11) -0.0096(11) -0.0228(11)
F2 0.0639(18) 0.078(2) 0.0155(13) 0.0101(12) -0.0145(12) -0.0375(15)
F3 0.0496(14) 0.0458(14) 0.0169(12) -0.0125(10) -0.0170(10) 0.0034(11)
F4 0.0402(14) 0.0630(17) 0.0357(14) -0.0219(13) -0.0141(11) -0.0164(12)
O1 0.0200(12) 0.0137(11) 0.0129(12) -0.0040(9) -0.0058(9) -0.0002(9)
O1S 0.025(3) 0.056(3) 0.015(2) -0.012(2) -0.0020(19) -0.001(2)
O2 0.0249(13) 0.0190(12) 0.0117(12) -0.0029(10) -0.0058(10) -0.0028(10)
O3 0.0240(13) 0.0170(12) 0.0153(12) -0.0040(10) -0.0072(10) -0.0041(10)
O4 0.0251(13) 0.0161(12) 0.0147(12) -0.0090(10) -0.0066(10) 0.0016(10)
O5 0.0159(11) 0.0144(11) 0.0130(12) -0.0034(9) -0.0037(9) -0.0002(9)
O6 0.0252(13) 0.0166(12) 0.0098(11) -0.0048(9) -0.0040(9) -0.0022(9)
O7 0.0269(13) 0.0144(11) 0.0122(12) -0.0042(10) -0.0037(10) -0.0020(9)
O8 0.0264(13) 0.0222(13) 0.0227(14) -0.0096(11) -0.0084(11) 0.0010(10)
O9 0.0297(14) 0.0198(12) 0.0165(13) -0.0074(10) -0.0074(10) 0.0003(10)
O10 0.0500(19) 0.0431(18) 0.068(2) -0.0389(17) -0.0345(17) 0.0027(14)
N1 0.0249(15) 0.0161(14) 0.0156(15) -0.0066(12) -0.0079(12) 0.0025(11)
N2 0.0329(18) 0.0211(16) 0.0223(17) -0.0055(13) -0.0116(14) -0.0070(13)
C1 0.022(5) 0.014(4) 0.018(5) -0.002(3) -0.008(4) -0.000(3)
C1S 0.037(4) 0.092(7) 0.025(4) -0.024(4) -0.011(3) 0.001(4)
C2 0.0275(19) 0.0152(16) 0.0165(18) -0.0085(14) -0.0021(14) -0.0028(14)
C3 0.0224(18) 0.0181(17) 0.0168(18) -0.0021(14) -0.0052(14) -0.0022(14)
C4 0.0203(17) 0.0201(17) 0.0198(18) -0.0083(15) -0.0069(14) 0.0060(14)
C5 0.0207(18) 0.0207(18) 0.031(2) -0.0068(16) -0.0086(16) -0.0013(14)
C6 0.0245(19) 0.0243(19) 0.029(2) 0.0059(16) -0.0061(16) -0.0105(15)
C7 0.039(2) 0.043(2) 0.016(2) 0.0036(18) -0.0082(17) -0.0137(19)
C8 0.038(2) 0.030(2) 0.018(2) -0.0005(16) -0.0086(17) -0.0150(17)
C9 0.032(2) 0.0229(18) 0.0226(19) -0.0153(16) -0.0112(16) 0.0073(15)
C10 0.037(2) 0.030(2) 0.025(2) -0.0165(17) -0.0136(17) 0.0120(17)
C11 0.0226(19) 0.0204(18) 0.031(2) -0.0093(16) -0.0112(16) 0.0031(14)
C12 0.0185(18) 0.0255(19) 0.037(2) -0.0096(17) -0.0053(16) 0.0002(15)
C13 0.030(2) 0.0174(18) 0.025(2) -0.0036(15) -0.0104(16) 0.0006(15)
C14 0.0229(18) 0.0182(17) 0.0138(17) -0.0076(14) -0.0033(13) -0.0015(13)
C15 0.0267(18) 0.0175(17) 0.0130(17) -0.0065(14) -0.0071(14) 0.0025(14)
C16 0.0274(19) 0.0188(17) 0.0153(18) -0.0065(14) -0.0050(14) -0.0008(14)
C17 0.033(2) 0.0236(19) 0.0131(18) -0.0044(15) -0.0043(15) 0.0008(15)
C18 0.036(2) 0.031(2) 0.0161(19) -0.0120(16) -0.0116(16) 0.0058(16)
C19 0.027(2) 0.033(2) 0.027(2) -0.0171(17) -0.0120(16) -0.0023(16)
C20 0.0246(19) 0.0249(19) 0.0195(19) -0.0083(15) -0.0046(15) -0.0027(15)

loop_
_atom_type_symbol
_atom_type_description
_atom_type_scat_dispersion_real
_atom_type_scat_dispersion_imag
_atom_type_scat_source
C C 0.0033 0.0016 'International Tables Vol C Tables 4.2.6.8 and 6.1.1.4'
H H 0.0000 0.0000 'International Tables Vol C Tables 4.2.6.8 and 6.1.1.4'
Tb Tb -0.1723 4.1537 'International Tables Vol C Tables 4.2.6.8 and 6.1.1.4'
Cr Cr 0.3209 0.6236 'International Tables Vol C Tables 4.2.6.8 and 6.1.1.4'
O O 0.0106 0.0060 'International Tables Vol C Tables 4.2.6.8 and 6.1.1.4'
Cl Cl 0.1484 0.1585 'International Tables Vol C Tables 4.2.6.8 and 6.1.1.4'
F F 0.0171 0.0103 'International Tables Vol C Tables 4.2.6.8 and 6.1.1.4'
N N 0.0061 0.0033 'International Tables Vol C Tables 4.2.6.8 and 6.1.1.4'

loop_
_geom_angle_atom_site_label_1
_geom_angle_atom_site_label_2
_geom_angle_atom_site_label_3
_geom_angle
_geom_angle_site_symmetry_1
_geom_angle_site_symmetry_3
O5 Tb1 O4 147.95(7) . 2_666
O5 Tb1 O2 109.43(8) . 2_666
O4 Tb1 O2 79.28(8) 2_666 2_666
O5 Tb1 O7 79.01(8) . .
O4 Tb1 O7 112.11(8) 2_666 .
O2 Tb1 O7 144.88(7) 2_666 .
O5 Tb1 O1 70.64(7) . .
O4 Tb1 O1 83.09(7) 2_666 .
O2 Tb1 O1 140.28(7) 2_666 .
O7 Tb1 O1 74.83(7) . .
O5 Tb1 O1 81.31(7) . 2_666
O4 Tb1 O1 71.24(7) 2_666 2_666
O2 Tb1 O1 74.46(7) 2_666 2_666
O7 Tb1 O1 140.32(7) . 2_666
O1 Tb1 O1 66.21(9) . 2_666
O5 Tb1 O8 79.92(7) . .
O4 Tb1 O8 131.70(7) 2_666 .
O2 Tb1 O8 75.41(7) 2_666 .
O7 Tb1 O8 72.66(8) . .
O1 Tb1 O8 139.48(7) . .
O1 Tb1 O8 136.45(8) 2_666 .
O5 Tb1 O9 129.61(7) . .
O4 Tb1 O9 82.11(7) 2_666 .
O2 Tb1 O9 76.61(8) 2_666 .
O7 Tb1 O9 72.55(7) . .
O1 Tb1 O9 135.56(8) . .
O1 Tb1 O9 143.60(7) 2_666 .
O8 Tb1 O9 52.43(8) . .
O5 Tb1 N2 104.55(8) . .
O4 Tb1 N2 107.50(8) 2_666 .
O2 Tb1 N2 76.27(8) 2_666 .
O7 Tb1 N2 68.63(8) . .
O1 Tb1 N2 143.33(8) . .
O1 Tb1 N2 150.40(8) 2_666 .
O8 Tb1 N2 26.48(8) . .
O9 Tb1 N2 26.07(8) . .
O5 Tb1 Cr2 117.51(5) . 2_666
O4 Tb1 Cr2 35.45(5) 2_666 2_666
O2 Tb1 Cr2 68.32(5) 2_666 2_666
O7 Tb1 Cr2 139.33(5) . 2_666
O1 Tb1 Cr2 76.69(5) . 2_666
O1 Tb1 Cr2 36.52(5) 2_666 2_666
O8 Tb1 Cr2 143.21(6) . 2_666
O9 Tb1 Cr2 111.14(5) . 2_666
N2 Tb1 Cr2 131.63(6) . 2_666
O4 Cr2 O5 93.20(9) . .
O4 Cr2 O1 89.12(9) . .
O5 Cr2 O1 87.63(9) . .
O4 Cr2 O3 89.76(9) . .
O5 Cr2 O3 176.75(9) . .
O1 Cr2 O3 93.76(9) . .
O4 Cr2 O6 174.95(9) . .
O5 Cr2 O6 90.47(9) . .
O1 Cr2 O6 94.50(9) . .
O3 Cr2 O6 86.50(9) . .
O4 Cr2 N1 84.17(10) . .
O5 Cr2 N1 83.99(10) . .
O1 Cr2 N1 168.94(11) . .
O3 Cr2 N1 94.99(10) . .
O6 Cr2 N1 92.77(10) . .
O4 Cr2 Tb1 42.31(6) . 2_666
O5 Cr2 Tb1 98.32(6) . 2_666
O1 Cr2 Tb1 47.82(6) . 2_666
O3 Cr2 Tb1 84.77(6) . 2_666
O6 Cr2 Tb1 140.38(7) . 2_666
N1 Cr2 Tb1 126.44(8) . 2_666
C1 O1 Cr2 121.6(3) . .
C1 O1 Tb1 114.0(3) . .
Cr2 O1 Tb1 96.73(8) . .
C1 O1 Tb1 113.1(3) . 2_666
Cr2 O1 Tb1 95.65(9) . 2_666
Tb1 O1 Tb1 113.79(9) . 2_666
C2 O2 Tb1 131.3(2) . 2_666
C2 O3 Cr2 127.6(2) . .
C9 O4 Cr2 110.22(18) . .
C9 O4 Tb1 137.48(18) . 2_666
Cr2 O4 Tb1 102.23(9) . 2_666
C12 O5 Cr2 114.36(19) . .
C12 O5 Tb1 141.82(19) . .
Cr2 O5 Tb1 102.84(9) . .
C14 O6 Cr2 126.8(2) . .
C14 O7 Tb1 131.8(2) . .
N2 O8 Tb1 94.89(18) . .
N2 O9 Tb1 95.25(18) . .
C13 N1 C11 109.6(2) . .
C13 N1 C10 110.5(3) . .
C11 N1 C10 111.3(3) . .
C13 N1 Cr2 114.1(2) . .
C11 N1 Cr2 103.73(19) . .
C10 N1 Cr2 107.45(19) . .
O10 N2 O9 121.4(3) . .
O10 N2 O8 121.7(3) . .
O9 N2 O8 116.9(3) . .
O10 N2 Tb1 174.6(3) . .
O9 N2 Tb1 58.68(15) . .
O8 N2 Tb1 58.63(15) . .
O2 C2 O3 126.5(3) . .
O2 C2 C3 119.9(3) . .
O3 C2 C3 113.7(3) . .
C4 C3 C8 118.0(3) . .
C4 C3 C2 125.0(3) . .
C8 C3 C2 116.9(3) . .
C3 C4 C5 121.4(3) . .
C3 C4 Cl1 121.8(3) . .
C5 C4 Cl1 116.8(3) . .
C6 C5 C4 118.7(3) . .
F1 C6 C5 120.3(3) . .
F1 C6 C7 118.7(3) . .
C5 C6 C7 121.0(3) . .
F2 C7 C8 120.7(3) . .
F2 C7 C6 118.8(3) . .
C8 C7 C6 120.5(4) . .
C7 C8 C3 120.4(3) . .
O4 C9 C10 108.1(3) . .
N1 C10 C9 108.8(3) . .
C12 C11 N1 109.3(3) . .
O5 C12 C11 110.5(3) . .
O7 C14 O6 126.7(3) . .
O7 C14 C15 117.8(3) . .
O6 C14 C15 115.5(3) . .
C20 C15 C16 118.7(3) . .
C20 C15 C14 118.0(3) . .
C16 C15 C14 123.2(3) . .
C17 C16 C15 121.7(3) . .
C17 C16 Cl2 118.0(3) . .
C15 C16 Cl2 120.1(2) . .
C18 C17 C16 118.3(3) . .
F3 C18 C17 119.9(3) . .
F3 C18 C19 119.5(3) . .
C17 C18 C19 120.6(3) . .
F4 C19 C20 119.8(3) . .
F4 C19 C18 118.8(3) . .
C20 C19 C18 121.4(3) . .
C19 C20 C15 119.2(3) . .

loop_
_geom_bond_atom_site_label_1
_geom_bond_atom_site_label_2
_geom_bond_distance
_geom_bond_site_symmetry_2
Tb1 O5 2.260(2) .
Tb1 O4 2.265(2) 2_666
Tb1 O2 2.388(2) 2_666
Tb1 O7 2.391(2) .
Tb1 O1 2.429(2) .
Tb1 O1 2.449(2) 2_666
Tb1 O8 2.460(2) .
Tb1 O9 2.463(2) .
Tb1 N2 2.871(3) .
Tb1 Cr2 3.2885(5) 2_666
Cr2 O4 1.952(2) .
Cr2 O5 1.954(2) .
Cr2 O1 1.967(2) .
Cr2 O3 1.983(2) .
Cr2 O6 1.993(2) .
Cr2 N1 2.074(3) .
Cr2 Tb1 3.2886(5) 2_666
Cl1 C4 1.729(3) .
Cl2 C16 1.738(3) .
F1 C6 1.347(4) .
F2 C7 1.353(4) .
F3 C18 1.344(4) .
F4 C19 1.351(4) .
O1 C1 1.470(9) .
O1 Tb1 2.449(2) 2_666
O1S C1S 1.420(8) .
O2 C2 1.253(4) .
O2 Tb1 2.388(2) 2_666
O3 C2 1.270(4) .
O4 C9 1.423(4) .
O4 Tb1 2.265(2) 2_666
O5 C12 1.420(4) .
O6 C14 1.265(4) .
O7 C14 1.252(4) .
O8 N2 1.285(4) .
O9 N2 1.267(4) .
O10 N2 1.219(3) .
N1 C13 1.477(4) .
N1 C11 1.503(4) .
N1 C10 1.506(4) .
C2 C3 1.505(5) .
C3 C4 1.392(4) .
C3 C8 1.398(5) .
C4 C5 1.396(5) .
C5 C6 1.359(5) .
C6 C7 1.384(5) .
C7 C8 1.363(5) .
C9 C10 1.519(5) .
C11 C12 1.500(5) .
C14 C15 1.514(4) .
C15 C20 1.391(4) .
C15 C16 1.393(5) .
C16 C17 1.385(5) .
C17 C18 1.373(5) .
C18 C19 1.374(5) .
C19 C20 1.373(5) .
